data_7023790
loop_
_publ_author_name
'Nako, Adi E.'
'Gates, Sarah J.'
'White, Andrew J. P.'
'Crimmin, Mark R.'

_publ_section_title
;
 Preparation and properties of a series of structurally diverse aluminium
 hydrides supported by \b-diketiminate and bis(amide) ligands.
;
_journal_issue 42
_journal_name_full 'Dalton transactions (Cambridge, England : 2003)'
_journal_page_first 15199
_journal_page_last 15206
_journal_paper_doi 10.1039/c3dt52148f
_journal_volume 42
_journal_year 2013
_chemical_formula_moiety 'C27 H31 Al N2'
_chemical_formula_sum 'C27 H31 Al N2'
_chemical_formula_weight 410.52
_chemical_name_systematic
; 
 ? 
;
_space_group_IT_number 62
_symmetry_cell_setting orthorhombic
_symmetry_space_group_name_Hall '-P 2ac 2n'
_symmetry_space_group_name_H-M 'P n m a'
_atom_sites_solution_hydrogens geom
_atom_sites_solution_primary direct
_atom_sites_solution_secondary difmap
_audit_creation_method SHELXL-97
_cell_angle_alpha 90.00
_cell_angle_beta 90.00
_cell_angle_gamma 90.00
_cell_formula_units_Z 4
_cell_length_a 14.3480(3)
_cell_length_b 18.1039(4)
_cell_length_c 9.2139(2)
_cell_measurement_reflns_used 6709
_cell_measurement_temperature 173
_cell_measurement_theta_max 32.6037
_cell_measurement_theta_min 3.0482
_cell_volume 2393.35(9)
_computing_cell_refinement 'CrysAlis RED, Oxford Diffraction Ltd'
_computing_data_collection 'CrysAlis CCD, Oxford Diffraction Ltd'
_computing_data_reduction 'CrysAlis RED, Oxford Diffraction Ltd'
_computing_molecular_graphics 'Bruker SHELXTL'
_computing_publication_material 'Bruker SHELXTL'
_computing_structure_refinement 'SHELXL-97 (Sheldrick, 1997)'
_computing_structure_solution 'SHELXS-97 (Sheldrick, 1990)'
_diffrn_ambient_temperature 173
_diffrn_detector_area_resol_mean 15.9825
_diffrn_measured_fraction_theta_full 0.989
_diffrn_measured_fraction_theta_max 0.942
_diffrn_measurement_device_type 'OD Xcalibur 3'
_diffrn_measurement_method 'omega scans'
_diffrn_radiation_monochromator graphite
_diffrn_radiation_source 'Enhance (Mo) X-ray Source'
_diffrn_radiation_type MoK\a
_diffrn_radiation_wavelength 0.71073
_diffrn_reflns_av_R_equivalents 0.0232
_diffrn_reflns_av_sigmaI/netI 0.0174
_diffrn_reflns_limit_h_max 19
_diffrn_reflns_limit_h_min -21
_diffrn_reflns_limit_k_max 24
_diffrn_reflns_limit_k_min -26
_diffrn_reflns_limit_l_max 13
_diffrn_reflns_limit_l_min -8
_diffrn_reflns_number 26614
_diffrn_reflns_theta_full 31.50
_diffrn_reflns_theta_max 32.68
_diffrn_reflns_theta_min 3.46
_exptl_absorpt_coefficient_mu 0.100
_exptl_absorpt_correction_T_max 0.993
_exptl_absorpt_correction_T_min 0.971
_exptl_absorpt_correction_type analytical
_exptl_absorpt_process_details
; 
CrysAlisPro, Agilent Technologies, 
Version 1.171.35.15 (release 03-08-2011 CrysAlis171 .NET) 
(compiled Aug  3 2011,13:03:54) 
Analytical numeric absorption correction using a multifaceted crystal 
model based on expressions derived by R.C. Clark & J.S. Reid. 
(Clark, R. C. & Reid, J. S. (1995). Acta Cryst. A51, 887-897) 
;
_exptl_crystal_colour Colourless
_exptl_crystal_density_diffrn 1.139
_exptl_crystal_density_method 'not measured'
_exptl_crystal_description tablets
_exptl_crystal_F_000 880
_exptl_crystal_size_max 0.39
_exptl_crystal_size_mid 0.38
_exptl_crystal_size_min 0.11
_refine_diff_density_max 0.323
_refine_diff_density_min -0.217
_refine_diff_density_rms 0.046
_refine_ls_extinction_method none
_refine_ls_goodness_of_fit_ref 1.044
_refine_ls_hydrogen_treatment mixed
_refine_ls_matrix_type full
_refine_ls_number_parameters 165
_refine_ls_number_reflns 4247
_refine_ls_number_restraints 96
_refine_ls_restrained_S_all 1.045
_refine_ls_R_factor_all 0.0736
_refine_ls_R_factor_gt 0.0525
_refine_ls_shift/su_max 0.001
_refine_ls_shift/su_mean 0.000
_refine_ls_structure_factor_coef Fsqd
_refine_ls_weighting_details 'calc w=1/[\s^2^(Fo^2^)+(0.0848P)^2^+0.4672P] where P=(Fo^2^+2Fc^2^)/3'
_refine_ls_weighting_scheme calc
_refine_ls_wR_factor_gt 0.1480
_refine_ls_wR_factor_ref 0.1617
_reflns_number_gt 3172
_reflns_number_total 4247
_reflns_threshold_expression >2sigma(I)
_cod_data_source_file c3dt52148f.txt
_cod_data_source_block 6
_cod_depositor_comments
;
The following automatic conversions were performed:

'_symmetry_cell_setting' value 'Orthorhombic' changed to
'orthorhombic' according to
/home/saulius/struct/CIF-dictionaries/cif_core.dic dictionary named
'cif_core.dic' version 2.4.2 from 2011-04-26.

Automatic conversion script
Id: cif_fix_values 1891 2012-01-12 08:04:46Z andrius 
;
_cod_original_sg_symbol_H-M Pnma
_cod_database_code 7023790

loop_
_symmetry_equiv_pos_as_xyz
'x, y, z'
'-x+1/2, -y, z+1/2'
'-x, y+1/2, -z'
'x+1/2, -y+1/2, -z+1/2'
'-x, -y, -z'
'x-1/2, y, -z-1/2'
'x, -y-1/2, z'
'-x-1/2, y-1/2, z-1/2'

loop_
_atom_site_label
_atom_site_type_symbol
_atom_site_fract_x
_atom_site_fract_y
_atom_site_fract_z
_atom_site_U_iso_or_equiv
_atom_site_adp_type
_atom_site_occupancy
_atom_site_symmetry_multiplicity
_atom_site_calc_flag
_atom_site_refinement_flags
_atom_site_disorder_assembly
_atom_site_disorder_group
Al Al 0.60492(3) 0.2500 0.63878(5) 0.02969(14) Uani 1 2 d S . .
H H 0.5435(13) 0.2500 0.775(2) 0.030(5) Uiso 1 2 d S . .
C1 C 0.78568(8) 0.18096(7) 0.65116(12) 0.0328(2) Uani 1 1 d D A .
N1 N 0.69315(7) 0.17191(5) 0.65245(11) 0.0329(2) Uani 1 1 d D . .
C2 C 0.82802(11) 0.2500 0.64252(17) 0.0328(3) Uani 1 2 d S . .
H2A H 0.8937 0.2500 0.6291 0.039 Uiso 1 2 calc SR A .
C3 C 0.84878(10) 0.11496(8) 0.66455(18) 0.0510(4) Uani 1 1 d . . .
H3A H 0.8415 0.0929 0.7611 0.076 Uiso 1 1 calc R A .
H3B H 0.9136 0.1305 0.6510 0.076 Uiso 1 1 calc R . .
H3C H 0.8323 0.0785 0.5903 0.076 Uiso 1 1 calc R . .
C4 C 0.65553(10) 0.09797(6) 0.6701(2) 0.0363(4) Uani 0.784(6) 1 d PGDU A 1
C5 C 0.64101(10) 0.05194(7) 0.5514(2) 0.0432(5) Uani 0.784(6) 1 d PGDU A 1
C6 C 0.60268(11) -0.01783(6) 0.5714(3) 0.0604(8) Uani 0.784(6) 1 d PGDU A 1
H6A H 0.5928 -0.0493 0.4904 0.073 Uiso 0.784(6) 1 calc PR A 1
C7 C 0.57886(11) -0.04158(8) 0.7100(4) 0.0670(10) Uani 0.784(6) 1 d PGU A 1
H7A H 0.5527 -0.0893 0.7237 0.080 Uiso 0.784(6) 1 calc PR A 1
C8 C 0.59338(11) 0.00444(11) 0.8286(3) 0.0637(9) Uani 0.784(6) 1 d PGDU A 1
H8A H 0.5771 -0.0118 0.9233 0.076 Uiso 0.784(6) 1 calc PR A 1
C9 C 0.63172(11) 0.07422(10) 0.8086(2) 0.0475(5) Uani 0.784(6) 1 d PGDU A 1
C10 C 0.66697(18) 0.07610(13) 0.3981(3) 0.0492(5) Uani 0.784(6) 1 d PDU A 1
H10A H 0.6323 0.1210 0.3729 0.074 Uiso 0.784(6) 1 calc PR A 1
H10B H 0.6512 0.0367 0.3294 0.074 Uiso 0.784(6) 1 calc PR A 1
H10C H 0.7340 0.0862 0.3934 0.074 Uiso 0.784(6) 1 calc PR A 1
C11 C 0.6530(2) 0.1206(2) 0.9412(3) 0.0631(8) Uani 0.784(6) 1 d PDU A 1
H11A H 0.6327 0.0943 1.0286 0.095 Uiso 0.784(6) 1 calc PR A 1
H11B H 0.6199 0.1678 0.9342 0.095 Uiso 0.784(6) 1 calc PR A 1
H11C H 0.7202 0.1297 0.9466 0.095 Uiso 0.784(6) 1 calc PR A 1
C4' C 0.6591(5) 0.1024(3) 0.7054(6) 0.046(2) Uiso 0.216(6) 1 d PGDU A 2
C5' C 0.6349(6) 0.0505(4) 0.6009(6) 0.066(3) Uiso 0.216(6) 1 d PGDU A 2
C6' C 0.5916(5) -0.0150(3) 0.6419(8) 0.0505(19) Uiso 0.216(6) 1 d PGDU A 2
H6'A H 0.5751 -0.0505 0.5704 0.061 Uiso 0.216(6) 1 calc PR A 2
C7' C 0.5726(5) -0.0286(3) 0.7874(9) 0.059(2) Uiso 0.216(6) 1 d PGU A 2
H7'A H 0.5431 -0.0733 0.8154 0.070 Uiso 0.216(6) 1 calc PR A 2
C8' C 0.5969(4) 0.0233(3) 0.8919(7) 0.056(2) Uiso 0.216(6) 1 d PGDU A 2
H8'A H 0.5839 0.0141 0.9914 0.067 Uiso 0.216(6) 1 calc PR A 2
C9' C 0.6401(4) 0.0888(3) 0.8510(6) 0.0289(13) Uiso 0.216(6) 1 d PGDU A 2
C10' C 0.6546(7) 0.0654(6) 0.4440(10) 0.052(3) Uiso 0.216(6) 1 d PDU A 2
H10D H 0.7002 0.0295 0.4080 0.077 Uiso 0.216(6) 1 calc PR A 2
H10E H 0.6797 0.1154 0.4334 0.077 Uiso 0.216(6) 1 calc PR A 2
H10F H 0.5968 0.0610 0.3881 0.077 Uiso 0.216(6) 1 calc PR A 2
C11' C 0.6731(7) 0.1434(5) 0.9630(10) 0.049(2) Uiso 0.216(6) 1 d PDU A 2
H11D H 0.6283 0.1452 1.0432 0.074 Uiso 0.216(6) 1 calc PR A 2
H11E H 0.6784 0.1924 0.9187 0.074 Uiso 0.216(6) 1 calc PR A 2
H11F H 0.7341 0.1280 1.0001 0.074 Uiso 0.216(6) 1 calc PR A 2
C12 C 0.52611(11) 0.2500 0.46195(18) 0.0328(3) Uani 1 2 d S . .
C13 C 0.55446(15) 0.2500 0.3159(2) 0.0436(4) Uani 1 2 d S A .
H13A H 0.6192 0.2500 0.2946 0.052 Uiso 1 2 calc SR . .
C14 C 0.49136(18) 0.2500 0.2016(2) 0.0506(5) Uani 1 2 d S . .
H14A H 0.5135 0.2500 0.1044 0.061 Uiso 1 2 calc SR A .
C15 C 0.39748(17) 0.2500 0.2282(2) 0.0533(5) Uani 1 2 d S A .
H15A H 0.3546 0.2500 0.1497 0.064 Uiso 1 2 calc SR . .
C16 C 0.36549(16) 0.2500 0.3689(2) 0.0521(5) Uani 1 2 d S . .
H16A H 0.3004 0.2500 0.3882 0.063 Uiso 1 2 calc SR A .
C17 C 0.42948(12) 0.2500 0.48360(19) 0.0406(4) Uani 1 2 d S A .
H17A H 0.4064 0.2500 0.5802 0.049 Uiso 1 2 calc SR . .

loop_
_atom_site_aniso_label
_atom_site_aniso_U_11
_atom_site_aniso_U_22
_atom_site_aniso_U_33
_atom_site_aniso_U_23
_atom_site_aniso_U_13
_atom_site_aniso_U_12
Al 0.0239(2) 0.0342(2) 0.0309(2) 0.000 0.00229(16) 0.000
C1 0.0285(5) 0.0418(6) 0.0282(5) -0.0014(4) 0.0007(4) 0.0054(4)
N1 0.0278(4) 0.0341(5) 0.0368(5) 0.0008(4) 0.0020(4) 0.0014(3)
C2 0.0224(6) 0.0470(8) 0.0289(7) 0.000 0.0014(5) 0.000
C3 0.0371(7) 0.0495(7) 0.0663(9) -0.0059(6) -0.0047(6) 0.0131(6)
C4 0.0278(7) 0.0319(8) 0.0493(11) 0.0068(7) -0.0009(7) 0.0025(5)
C5 0.0346(8) 0.0296(7) 0.0655(15) -0.0014(7) -0.0086(8) 0.0029(5)
C6 0.0482(11) 0.0361(9) 0.097(2) -0.0012(10) -0.0133(12) -0.0002(7)
C7 0.0481(10) 0.0435(10) 0.110(3) 0.0279(14) -0.0086(12) -0.0055(8)
C8 0.0444(11) 0.0597(14) 0.087(2) 0.0380(16) 0.0032(11) 0.0038(9)
C9 0.0420(9) 0.0503(11) 0.0503(12) 0.0118(10) -0.0008(9) 0.0052(8)
C10 0.0559(12) 0.0435(10) 0.0482(13) -0.0138(10) -0.0036(11) 0.0054(9)
C11 0.0667(17) 0.0751(19) 0.0473(13) 0.0223(13) 0.0087(11) 0.0116(15)
C12 0.0342(8) 0.0317(7) 0.0326(7) 0.000 0.0017(6) 0.000
C13 0.0467(10) 0.0441(9) 0.0401(9) 0.000 0.0101(8) 0.000
C14 0.0776(14) 0.0467(10) 0.0274(8) 0.000 0.0061(9) 0.000
C15 0.0663(14) 0.0598(12) 0.0338(9) 0.000 -0.0147(9) 0.000
C16 0.0413(10) 0.0762(14) 0.0388(10) 0.000 -0.0090(8) 0.000
C17 0.0358(8) 0.0585(10) 0.0276(7) 0.000 -0.0020(6) 0.000

loop_
_atom_type_symbol
_atom_type_description
_atom_type_scat_dispersion_real
_atom_type_scat_dispersion_imag
_atom_type_scat_source
C C 0.0033 0.0016 'International Tables Vol C Tables 4.2.6.8 and 6.1.1.4'
H H 0.0000 0.0000 'International Tables Vol C Tables 4.2.6.8 and 6.1.1.4'
N N 0.0061 0.0033 'International Tables Vol C Tables 4.2.6.8 and 6.1.1.4'
Al Al 0.0645 0.0514 'International Tables Vol C Tables 4.2.6.8 and 6.1.1.4'

loop_
_geom_angle_atom_site_label_1
_geom_angle_atom_site_label_2
_geom_angle_atom_site_label_3
_geom_angle
_geom_angle_site_symmetry_1
N1 Al N1 96.03(6) 7_565
N1 Al C12 115.72(4) 7_565
N1 Al C12 115.72(4) .
N1 C1 C2 122.93(11) .
N1 C1 C3 119.95(11) .
C2 C1 C3 117.08(11) .
C1 N1 C4' 116.6(3) .
C1 N1 C4 118.86(11) .
C1 N1 Al 124.68(8) .
C4' N1 Al 116.6(3) .
C4 N1 Al 116.43(8) .
C1 C2 C1 127.77(14) 7_565
C5 C4 C9 120.0 .
C5 C4 N1 121.36(10) .
C9 C4 N1 118.62(10) .
C6 C5 C4 120.0 .
C6 C5 C10 118.67(11) .
C4 C5 C10 121.33(11) .
C7 C6 C5 120.0 .
C8 C7 C6 120.0 .
C7 C8 C9 120.0 .
C8 C9 C4 120.0 .
C8 C9 C11 118.51(13) .
C4 C9 C11 121.34(13) .
C5' C4' C9' 120.0 .
C5' C4' N1 116.2(3) .
C9' C4' N1 123.3(3) .
C4' C5' C6' 120.0 .
C4' C5' C10' 120.0(5) .
C6' C5' C10' 120.0(5) .
C7' C6' C5' 120.0 .
C8' C7' C6' 120.0 .
C7' C8' C9' 120.0 .
C8' C9' C4' 120.0 .
C8' C9' C11' 120.9(4) .
C4' C9' C11' 118.9(4) .
C17 C12 C13 115.01(16) .
C17 C12 Al 116.58(12) .
C13 C12 Al 128.42(13) .
C14 C13 C12 122.49(18) .
C15 C14 C13 120.39(18) .
C14 C15 C16 119.79(19) .
C15 C16 C17 119.5(2) .
C16 C17 C12 122.80(17) .

loop_
_geom_bond_atom_site_label_1
_geom_bond_atom_site_label_2
_geom_bond_distance
_geom_bond_site_symmetry_2
Al N1 1.9018(10) 7_565
Al N1 1.9018(10) .
Al C12 1.9833(17) .
C1 N1 1.3377(14) .
C1 C2 1.3919(14) .
C1 C3 1.5043(17) .
N1 C4' 1.436(4) .
N1 C4 1.4525(13) .
C2 C1 1.3919(14) 7_565
C4 C5 1.3900 .
C4 C9 1.3900 .
C5 C6 1.3900 .
C5 C10 1.525(3) .
C6 C7 1.3900 .
C7 C8 1.3900 .
C8 C9 1.3900 .
C9 C11 1.513(3) .
C4' C5' 1.3900 .
C4' C9' 1.3900 .
C5' C6' 1.3900 .
C5' C10' 1.497(8) .
C6' C7' 1.3900 .
C7' C8' 1.3900 .
C8' C9' 1.3900 .
C9' C11' 1.505(7) .
C12 C17 1.401(2) .
C12 C13 1.406(2) .
C13 C14 1.389(3) .
C14 C15 1.369(3) .
C15 C16 1.376(3) .
C16 C17 1.400(3) .
